data_4108150
loop_
_publ_author_name
'Holland, Ryan L.'
'Bunker, Kevin D.'
'Chen, Christopher H.'
'DiPasquale, Antonio G.'
'Rheingold, Arnold L.'
'Baldridge, Kim K.'
'O'Connor, Joseph M.'

_publ_section_title
;
 Reactions of a Metallacyclobutene Complex with Alkenes
;
_journal_coden_ASTM JACSAT
_journal_issue 31
_journal_name_full 'Journal of the American Chemical Society'
_journal_page_first 10093
_journal_page_last 10095
_journal_paper_doi 10.1021/ja803701z
_journal_volume 130
_journal_year 2008
_chemical_formula_moiety 'C24 H27 Co O7 S Si'
_chemical_formula_sum 'C24 H27 Co O7 S Si'
_chemical_formula_weight 546.54
_chemical_melting_point 442(1)
_chemical_name_common 9-exo
_space_group_IT_number 14
_symmetry_cell_setting monoclinic
_symmetry_space_group_name_Hall '-P 2yn'
_symmetry_space_group_name_H-M 'P 1 21/n 1'
_atom_sites_solution_hydrogens geom
_atom_sites_solution_primary direct
_atom_sites_solution_secondary difmap
_audit_creation_method SHELXL-97
_cell_angle_alpha 90.000(4)
_cell_angle_beta 91.096(4)
_cell_angle_gamma 90.000(4)
_cell_formula_units_Z 4
_cell_length_a 11.309(2)
_cell_length_b 11.898(4)
_cell_length_c 17.955(5)
_cell_measurement_reflns_used 5108
_cell_measurement_temperature 203(2)
_cell_measurement_theta_max 28.26
_cell_measurement_theta_min 0.93
_cell_volume 2415.5(11)
_computing_cell_refinement 'Bruker SHELL'
_computing_data_collection 'Bruker SHELL'
_computing_data_reduction 'Bruker SAINT'
_computing_molecular_graphics ORTEP-32
_computing_publication_material WINGX
_computing_structure_refinement 'SHELXL-97 (Sheldrick, 1997)'
_computing_structure_solution 'SHELXL-97 (Sheldrick, 1997)'
_diffrn_ambient_temperature 203(2)
_diffrn_measured_fraction_theta_full 1.000
_diffrn_measured_fraction_theta_max 0.929
_diffrn_radiation_monochromator graphite
_diffrn_radiation_source 'fine-focus sealed tube'
_diffrn_radiation_type MoK\a
_diffrn_radiation_wavelength 0.71073
_diffrn_reflns_av_R_equivalents 0.0371
_diffrn_reflns_av_sigmaI/netI 0.0239
_diffrn_reflns_limit_h_max 13
_diffrn_reflns_limit_h_min -14
_diffrn_reflns_limit_k_max 15
_diffrn_reflns_limit_k_min -14
_diffrn_reflns_limit_l_max 23
_diffrn_reflns_limit_l_min -23
_diffrn_reflns_number 30654
_diffrn_reflns_theta_full 25.00
_diffrn_reflns_theta_max 28.26
_diffrn_reflns_theta_min 2.05
_exptl_absorpt_coefficient_mu 0.890
_exptl_absorpt_correction_T_max 0.9322
_exptl_absorpt_correction_T_min 0.8421
_exptl_absorpt_correction_type multi-scan
_exptl_absorpt_process_details SADABS
_exptl_crystal_colour black
_exptl_crystal_density_diffrn 1.503
_exptl_crystal_description plate
_exptl_crystal_F_000 1136
_exptl_crystal_size_max 0.18
_exptl_crystal_size_mid 0.17
_exptl_crystal_size_min 0.08
_refine_diff_density_max 0.343
_refine_diff_density_min -0.472
_refine_diff_density_rms 0.071
_refine_ls_extinction_method none
_refine_ls_goodness_of_fit_ref 1.029
_refine_ls_hydrogen_treatment constr
_refine_ls_matrix_type full
_refine_ls_number_parameters 311
_refine_ls_number_reflns 5547
_refine_ls_number_restraints 0
_refine_ls_restrained_S_all 1.029
_refine_ls_R_factor_all 0.0305
_refine_ls_R_factor_gt 0.0277
_refine_ls_shift/su_max 0.001
_refine_ls_shift/su_mean 0.000
_refine_ls_structure_factor_coef Fsqd
_refine_ls_weighting_details 'calc w=1/[\s^2^(Fo^2^)+(0.0391P)^2^+1.0590P] where P=(Fo^2^+2Fc^2^)/3'
_refine_ls_weighting_scheme calc
_refine_ls_wR_factor_gt 0.0736
_refine_ls_wR_factor_ref 0.0758
_reflns_number_gt 5108
_reflns_number_total 5547
_reflns_threshold_expression >2sigma(I)
_cod_data_source_file ja803701z-file018.cif
_cod_data_source_block rlh2203
_cod_depositor_comments
;
 Updated bibliographic information.

 Antanas Vaitkus,
 2019-10-09
;
_cod_original_cell_volume 2415.5(12)
_cod_database_code 4108150

loop_
_symmetry_equiv_pos_as_xyz
'x, y, z'
'-x+1/2, y+1/2, -z+1/2'
'-x, -y, -z'
'x-1/2, -y-1/2, z-1/2'

loop_
_atom_site_label
_atom_site_type_symbol
_atom_site_fract_x
_atom_site_fract_y
_atom_site_fract_z
_atom_site_U_iso_or_equiv
_atom_site_adp_type
_atom_site_occupancy
_atom_site_symmetry_multiplicity
_atom_site_calc_flag
_atom_site_refinement_flags
C1 C 0.37779(13) 0.87679(11) 0.36636(7) 0.0228(3) Uani 1 1 d .
C2 C 0.26905(13) 0.83243(12) 0.37726(7) 0.0226(3) Uani 1 1 d .
C3 C 0.27290(13) 0.71700(12) 0.41618(7) 0.0235(3) Uani 1 1 d .
H3 H 0.1925 0.6877 0.4215 0.028 Uiso 1 1 calc R
C4 C 0.34848(13) 0.63293(12) 0.37192(8) 0.0253(3) Uani 1 1 d .
H4 H 0.3035 0.6100 0.3273 0.030 Uiso 1 1 calc R
C5 C 0.47028(13) 0.67224(12) 0.34844(8) 0.0256(3) Uani 1 1 d .
H5 H 0.4693 0.6906 0.2952 0.031 Uiso 1 1 calc R
C6 C 0.65151(14) 0.85953(15) 0.48816(9) 0.0338(3) Uani 1 1 d .
H6 H 0.6437 0.8636 0.5396 0.041 Uiso 1 1 calc R
C7 C 0.69024(13) 0.76384(15) 0.44830(9) 0.0322(3) Uani 1 1 d .
H7 H 0.7109 0.6943 0.4684 0.039 Uiso 1 1 calc R
C8 C 0.69148(14) 0.79449(15) 0.37218(9) 0.0337(3) Uani 1 1 d .
H8 H 0.7147 0.7486 0.3332 0.040 Uiso 1 1 calc R
C9 C 0.65160(14) 0.90641(15) 0.36538(9) 0.0345(3) Uani 1 1 d .
H9 H 0.6430 0.9466 0.3212 0.041 Uiso 1 1 calc R
C10 C 0.62683(14) 0.94708(14) 0.43782(9) 0.0347(3) Uani 1 1 d .
H10 H 0.5994 1.0184 0.4497 0.042 Uiso 1 1 calc R
C11 C 0.44123(14) 0.95401(13) 0.22374(8) 0.0270(3) Uani 1 1 d .
C12 C 0.53439(15) 1.01340(14) 0.19391(9) 0.0340(3) Uani 1 1 d .
H12 H 0.5724 1.0693 0.2215 0.041 Uiso 1 1 calc R
C13 C 0.57058(17) 0.98847(16) 0.12208(9) 0.0397(4) Uani 1 1 d .
H13 H 0.6338 1.0270 0.1017 0.048 Uiso 1 1 calc R
C14 C 0.51263(17) 0.90671(16) 0.08140(9) 0.0399(4) Uani 1 1 d .
H14 H 0.5358 0.8915 0.0330 0.048 Uiso 1 1 calc R
C15 C 0.42022(17) 0.84681(15) 0.11165(9) 0.0381(4) Uani 1 1 d .
H15 H 0.3824 0.7911 0.0838 0.046 Uiso 1 1 calc R
C16 C 0.38393(15) 0.86980(14) 0.18343(9) 0.0323(3) Uani 1 1 d .
H16 H 0.3223 0.8295 0.2042 0.039 Uiso 1 1 calc R
C17 C 0.08432(18) 1.03202(16) 0.39989(12) 0.0464(4) Uani 1 1 d .
H17A H 0.0973 1.0873 0.3620 0.070 Uiso 1 1 calc R
H17B H 0.1375 1.0453 0.4412 0.070 Uiso 1 1 calc R
H17C H 0.0042 1.0371 0.4163 0.070 Uiso 1 1 calc R
C18 C 0.05945(19) 0.86958(19) 0.26304(11) 0.0508(5) Uani 1 1 d .
H18A H -0.0217 0.8925 0.2582 0.076 Uiso 1 1 calc R
H18B H 0.0664 0.7918 0.2495 0.076 Uiso 1 1 calc R
H18C H 0.1070 0.9144 0.2308 0.076 Uiso 1 1 calc R
C19 C 0.01258(15) 0.79862(17) 0.41883(12) 0.0441(4) Uani 1 1 d .
H19A H -0.0664 0.8281 0.4168 0.066 Uiso 1 1 calc R
H19B H 0.0411 0.7982 0.4695 0.066 Uiso 1 1 calc R
H19C H 0.0125 0.7233 0.3997 0.066 Uiso 1 1 calc R
C20 C 0.32921(13) 0.73488(12) 0.49127(7) 0.0233(3) Uani 1 1 d .
C21 C 0.30980(16) 0.73841(16) 0.62343(8) 0.0369(4) Uani 1 1 d .
H21A H 0.3835 0.7798 0.6211 0.044 Uiso 1 1 calc R
H21B H 0.3250 0.6671 0.6480 0.044 Uiso 1 1 calc R
C22 C 0.2201(2) 0.8043(2) 0.66514(12) 0.0543(5) Uani 1 1 d .
H22A H 0.2033 0.8731 0.6391 0.082 Uiso 1 1 calc R
H22B H 0.2506 0.8211 0.7142 0.082 Uiso 1 1 calc R
H22C H 0.1488 0.7611 0.6689 0.082 Uiso 1 1 calc R
C23 C 0.37472(15) 0.52918(13) 0.41850(9) 0.0313(3) Uani 1 1 d .
C24 C 0.54763(15) 0.57422(13) 0.36315(9) 0.0325(3) Uani 1 1 d .
O1 O 0.46121(11) 1.08256(9) 0.34092(6) 0.0357(3) Uani 1 1 d .
O2 O 0.26327(11) 1.03628(10) 0.29112(6) 0.0364(3) Uani 1 1 d .
O3 O 0.43335(9) 0.76367(9) 0.49750(5) 0.0250(2) Uani 1 1 d .
O4 O 0.26049(10) 0.71975(10) 0.54801(6) 0.0309(2) Uani 1 1 d .
O5 O 0.31004(12) 0.47923(11) 0.45821(8) 0.0452(3) Uani 1 1 d .
O6 O 0.49011(11) 0.49765(9) 0.41005(7) 0.0362(3) Uani 1 1 d .
O7 O 0.64374(12) 0.55042(11) 0.34160(8) 0.0453(3) Uani 1 1 d .
Si1 Si 0.11129(4) 0.88886(4) 0.36120(2) 0.02828(10) Uani 1 1 d .
S1 S 0.38198(3) 0.99886(3) 0.309661(18) 0.02572(9) Uani 1 1 d .
Co1 Co 0.521622(16) 0.808052(16) 0.409377(10) 0.02132(7) Uani 1 1 d .

loop_
_atom_site_aniso_label
_atom_site_aniso_U_11
_atom_site_aniso_U_22
_atom_site_aniso_U_33
_atom_site_aniso_U_23
_atom_site_aniso_U_13
_atom_site_aniso_U_12
C1 0.0280(7) 0.0213(6) 0.0191(6) 0.0012(5) -0.0007(5) 0.0006(5)
C2 0.0262(7) 0.0235(6) 0.0182(6) 0.0007(5) -0.0005(5) 0.0015(5)
C3 0.0228(7) 0.0257(7) 0.0217(6) 0.0026(5) -0.0025(5) -0.0021(5)
C4 0.0298(7) 0.0224(7) 0.0233(6) -0.0006(5) -0.0056(5) -0.0016(6)
C5 0.0282(7) 0.0254(7) 0.0232(6) -0.0025(5) -0.0011(5) 0.0018(6)
C6 0.0262(8) 0.0487(10) 0.0265(7) -0.0045(6) -0.0032(6) -0.0104(7)
C7 0.0211(7) 0.0382(8) 0.0372(8) 0.0044(6) -0.0030(6) -0.0009(6)
C8 0.0226(8) 0.0449(9) 0.0337(8) -0.0040(7) 0.0053(6) -0.0034(6)
C9 0.0283(8) 0.0424(9) 0.0329(8) 0.0095(7) -0.0003(6) -0.0099(7)
C10 0.0286(8) 0.0313(8) 0.0442(9) -0.0040(7) -0.0016(6) -0.0087(6)
C11 0.0319(8) 0.0271(7) 0.0219(6) 0.0028(5) 0.0000(5) 0.0017(6)
C12 0.0379(9) 0.0356(8) 0.0284(7) 0.0051(6) 0.0012(6) -0.0057(7)
C13 0.0398(9) 0.0467(10) 0.0331(8) 0.0104(7) 0.0084(7) 0.0029(8)
C14 0.0497(10) 0.0436(10) 0.0264(7) 0.0027(7) 0.0058(7) 0.0167(8)
C15 0.0488(10) 0.0342(9) 0.0311(8) -0.0065(6) -0.0059(7) 0.0075(7)
C16 0.0358(9) 0.0305(8) 0.0304(7) 0.0002(6) -0.0013(6) -0.0010(6)
C17 0.0409(10) 0.0371(9) 0.0616(12) -0.0054(8) 0.0144(8) 0.0060(8)
C18 0.0481(11) 0.0611(12) 0.0423(10) 0.0052(9) -0.0197(8) 0.0012(9)
C19 0.0244(9) 0.0451(11) 0.0631(12) 0.0066(8) 0.0046(8) -0.0004(7)
C20 0.0262(7) 0.0217(6) 0.0218(6) 0.0022(5) 0.0003(5) -0.0013(5)
C21 0.0422(9) 0.0487(10) 0.0197(7) 0.0007(6) -0.0020(6) -0.0056(8)
C22 0.0543(13) 0.0670(14) 0.0421(10) -0.0188(9) 0.0126(9) -0.0166(10)
C23 0.0390(9) 0.0226(7) 0.0319(7) -0.0011(6) -0.0090(6) -0.0028(6)
C24 0.0363(9) 0.0285(8) 0.0325(7) -0.0078(6) -0.0047(6) 0.0027(6)
O1 0.0526(7) 0.0244(5) 0.0301(5) -0.0010(4) 0.0002(5) -0.0079(5)
O2 0.0387(7) 0.0358(6) 0.0347(6) 0.0103(5) 0.0030(5) 0.0109(5)
O3 0.0248(5) 0.0300(5) 0.0201(4) 0.0014(4) -0.0006(4) -0.0033(4)
O4 0.0285(6) 0.0439(6) 0.0204(5) 0.0030(4) 0.0019(4) -0.0064(5)
O5 0.0506(8) 0.0323(6) 0.0524(7) 0.0137(6) -0.0036(6) -0.0089(6)
O6 0.0416(7) 0.0257(6) 0.0409(6) 0.0007(4) -0.0077(5) 0.0059(5)
O7 0.0378(7) 0.0397(7) 0.0585(8) -0.0101(6) 0.0016(6) 0.0117(6)
Si1 0.0239(2) 0.0298(2) 0.0310(2) 0.00180(16) -0.00277(15) 0.00294(16)
S1 0.0328(2) 0.02215(17) 0.02223(16) 0.00282(12) 0.00121(13) 0.00025(13)
Co1 0.02104(11) 0.02352(11) 0.01938(10) 0.00019(6) 0.00000(7) -0.00168(7)

loop_
_atom_type_symbol
_atom_type_description
_atom_type_scat_dispersion_real
_atom_type_scat_dispersion_imag
_atom_type_scat_source
C C 0.0033 0.0016 'International Tables Vol C Tables 4.2.6.8 and 6.1.1.4'
H H 0.0000 0.0000 'International Tables Vol C Tables 4.2.6.8 and 6.1.1.4'
O O 0.0106 0.0060 'International Tables Vol C Tables 4.2.6.8 and 6.1.1.4'
Si Si 0.0817 0.0704 'International Tables Vol C Tables 4.2.6.8 and 6.1.1.4'
S S 0.1246 0.1234 'International Tables Vol C Tables 4.2.6.8 and 6.1.1.4'
Co Co 0.3494 0.9721 'International Tables Vol C Tables 4.2.6.8 and 6.1.1.4'

loop_
_geom_angle_atom_site_label_1
_geom_angle_atom_site_label_2
_geom_angle_atom_site_label_3
_geom_angle
C2 C1 S1 115.83(11)
C2 C1 Co1 121.83(10)
S1 C1 Co1 122.34(8)
C1 C2 C3 113.24(12)
C1 C2 Si1 133.15(11)
C3 C2 Si1 113.41(10)
C20 C3 C2 106.85(11)
C20 C3 C4 109.00(12)
C2 C3 C4 110.77(11)
C20 C3 H3 110.1
C2 C3 H3 110.1
C4 C3 H3 110.1
C23 C4 C5 103.55(12)
C23 C4 C3 110.33(12)
C5 C4 C3 117.12(12)
C23 C4 H4 108.5
C5 C4 H4 108.5
C3 C4 H4 108.5
C24 C5 C4 104.10(13)
C24 C5 Co1 111.68(10)
C4 C5 Co1 110.27(9)
C24 C5 H5 110.2
C4 C5 H5 110.2
Co1 C5 H5 110.2
C10 C6 C7 109.29(14)
C10 C6 Co1 69.91(9)
C7 C6 Co1 69.31(9)
C10 C6 H6 125.4
C7 C6 H6 125.4
Co1 C6 H6 127.0
C8 C7 C6 106.82(15)
C8 C7 Co1 68.73(9)
C6 C7 Co1 71.18(9)
C8 C7 H7 126.6
C6 C7 H7 126.6
Co1 C7 H7 125.1
C9 C8 C7 108.53(15)
C9 C8 Co1 69.77(9)
C7 C8 Co1 71.29(9)
C9 C8 H8 125.7
C7 C8 H8 125.7
Co1 C8 H8 124.8
C8 C9 C10 108.10(14)
C8 C9 Co1 70.00(9)
C10 C9 Co1 71.70(9)
C8 C9 H9 126.0
C10 C9 H9 126.0
Co1 C9 H9 124.0
C6 C10 C9 107.24(15)
C6 C10 Co1 71.10(9)
C9 C10 Co1 68.22(9)
C6 C10 H10 126.4
C9 C10 H10 126.4
Co1 C10 H10 125.9
C12 C11 C16 121.15(14)
C12 C11 S1 119.02(12)
C16 C11 S1 119.31(12)
C11 C12 C13 119.26(16)
C11 C12 H12 120.4
C13 C12 H12 120.4
C14 C13 C12 119.81(17)
C14 C13 H13 120.1
C12 C13 H13 120.1
C13 C14 C15 120.77(15)
C13 C14 H14 119.6
C15 C14 H14 119.6
C14 C15 C16 120.12(16)
C14 C15 H15 119.9
C16 C15 H15 119.9
C15 C16 C11 118.88(16)
C15 C16 H16 120.6
C11 C16 H16 120.6
Si1 C17 H17A 109.5
Si1 C17 H17B 109.5
H17A C17 H17B 109.5
Si1 C17 H17C 109.5
H17A C17 H17C 109.5
H17B C17 H17C 109.5
Si1 C18 H18A 109.5
Si1 C18 H18B 109.5
H18A C18 H18B 109.5
Si1 C18 H18C 109.5
H18A C18 H18C 109.5
H18B C18 H18C 109.5
Si1 C19 H19A 109.5
Si1 C19 H19B 109.5
H19A C19 H19B 109.5
Si1 C19 H19C 109.5
H19A C19 H19C 109.5
H19B C19 H19C 109.5
O3 C20 O4 123.43(13)
O3 C20 C3 120.82(12)
O4 C20 C3 115.75(12)
O4 C21 C22 106.95(15)
O4 C21 H21A 110.3
C22 C21 H21A 110.3
O4 C21 H21B 110.3
C22 C21 H21B 110.3
H21A C21 H21B 108.6
C21 C22 H22A 109.5
C21 C22 H22B 109.5
H22A C22 H22B 109.5
C21 C22 H22C 109.5
H22A C22 H22C 109.5
H22B C22 H22C 109.5
O5 C23 O6 121.84(15)
O5 C23 C4 128.35(16)
O6 C23 C4 109.81(13)
O7 C24 O6 118.28(15)
O7 C24 C5 131.91(16)
O6 C24 C5 109.79(14)
C20 O3 Co1 120.24(9)
C20 O4 C21 118.46(12)
C23 O6 C24 109.94(12)
C18 Si1 C17 114.47(10)
C18 Si1 C19 105.79(10)
C17 Si1 C19 102.35(9)
C18 Si1 C2 111.94(8)
C17 Si1 C2 114.87(8)
C19 Si1 C2 106.13(7)
O1 S1 O2 116.28(8)
O1 S1 C1 111.35(7)
O2 S1 C1 110.42(7)
O1 S1 C11 107.64(7)
O2 S1 C11 104.86(7)
C1 S1 C11 105.49(7)
O3 Co1 C1 89.93(5)
O3 Co1 C5 94.35(5)
C1 Co1 C5 83.88(6)
O3 Co1 C9 147.73(6)
C1 Co1 C9 101.85(7)
C5 Co1 C9 116.53(7)
O3 Co1 C8 137.41(6)
C1 Co1 C8 132.66(6)
C5 Co1 C8 91.25(6)
C9 Co1 C8 40.23(7)
O3 Co1 C7 97.94(6)
C1 Co1 C7 168.82(6)
C5 Co1 C7 103.30(6)
C9 Co1 C7 67.37(7)
C8 Co1 C7 39.98(6)
O3 Co1 C10 108.16(6)
C1 Co1 C10 103.24(7)
C5 Co1 C10 156.22(7)
C9 Co1 C10 40.08(7)
C8 Co1 C10 67.09(7)
C7 Co1 C10 66.81(7)
O3 Co1 C6 84.02(6)
C1 Co1 C6 134.65(7)
C5 Co1 C6 141.31(7)
C9 Co1 C6 66.26(7)
C8 Co1 C6 66.24(7)
C7 Co1 C6 39.51(7)
C10 Co1 C6 38.99(7)

loop_
_geom_bond_atom_site_label_1
_geom_bond_atom_site_label_2
_geom_bond_distance
C1 C2 1.356(2)
C1 S1 1.7748(14)
C1 Co1 1.9655(14)
C2 C3 1.5411(19)
C2 Si1 1.9229(15)
C3 C20 1.4953(19)
C3 C4 1.546(2)
C3 H3 0.9800
C4 C23 1.517(2)
C4 C5 1.522(2)
C4 H4 0.9800
C5 C24 1.479(2)
C5 Co1 2.0300(15)
C5 H5 0.9800
C6 C10 1.404(2)
C6 C7 1.419(2)
C6 Co1 2.1105(15)
C6 H6 0.9300
C7 C8 1.415(2)
C7 Co1 2.0858(16)
C7 H7 0.9300
C8 C9 1.410(3)
C8 Co1 2.0521(16)
C8 H8 0.9300
C9 C10 1.421(2)
C9 Co1 2.0491(16)
C9 H9 0.9300
C10 Co1 2.0951(16)
C10 H10 0.9300
C11 C12 1.385(2)
C11 C16 1.389(2)
C11 S1 1.7757(15)
C12 C13 1.393(2)
C12 H12 0.9300
C13 C14 1.375(3)
C13 H13 0.9300
C14 C15 1.384(3)
C14 H14 0.9300
C15 C16 1.387(2)
C15 H15 0.9300
C16 H16 0.9300
C17 Si1 1.867(2)
C17 H17A 0.9600
C17 H17B 0.9600
C17 H17C 0.9600
C18 Si1 1.8609(19)
C18 H18A 0.9600
C18 H18B 0.9600
C18 H18C 0.9600
C19 Si1 1.8746(19)
C19 H19A 0.9600
C19 H19B 0.9600
C19 H19C 0.9600
C20 O3 1.2295(18)
C20 O4 1.3055(17)
C21 O4 1.4715(18)
C21 C22 1.494(3)
C21 H21A 0.9700
C21 H21B 0.9700
C22 H22A 0.9600
C22 H22B 0.9600
C22 H22C 0.9600
C23 O5 1.190(2)
C23 O6 1.369(2)
C24 O7 1.195(2)
C24 O6 1.408(2)
O1 S1 1.4458(12)
O2 S1 1.4471(12)
O3 Co1 1.9595(11)
